data_4345555
loop_
_publ_author_name
'Martin, Nicolas P.'
'M\"arz, Juliane'
'Volkringer, Christophe'
'Henry, Natacha'
'Hennig, Christoph'
'Ikeda-Ohno, Atsushi'
'Loiseau, Thierry'

_publ_section_title
;
 Synthesis of Coordination Polymers of Tetravalent Actinides (Uranium and
 Neptunium) with a Phthalate or Mellitate Ligand in an Aqueous Medium.
;
_journal_issue 5
_journal_name_full 'Inorganic chemistry'
_journal_page_first 2902
_journal_page_last 2913
_journal_paper_doi 10.1021/acs.inorgchem.6b02962
_journal_volume 56
_journal_year 2017
_chemical_formula_moiety '2(U1 4+)2(O1 H1 1-)(C12 O12 6-)2(H2 O1)'
_chemical_formula_sum 'C12 H4 O16 U2'
_chemical_formula_weight 880.21
_space_group_crystal_system orthorhombic
_space_group_IT_number 43
_space_group_name_Hall 'F 2 -2d'
_space_group_name_H-M_alt 'F d d 2'
_symmetry_space_group_name_Hall 'F 2 -2d'
_symmetry_space_group_name_H-M 'F d d 2'
_atom_sites_solution_hydrogens difmap
_audit_creation_date 2016-01-18
_audit_creation_method
;
Olex2 1.2
(compiled 2015.01.26 svn.r3150 for OlexSys, GUI svn.r4998)
;
_cell_angle_alpha 90
_cell_angle_beta 90
_cell_angle_gamma 90
_cell_formula_units_Z 8
_cell_length_a 13.903(3)
_cell_length_b 19.813(5)
_cell_length_c 11.393(3)
_cell_measurement_reflns_used 2174
_cell_measurement_temperature 299.48
_cell_measurement_theta_max 19.506
_cell_measurement_theta_min 2.530
_cell_volume 3138.3(13)
_computing_cell_refinement 'SAINT v8.34A (Bruker, 2013)'
_computing_data_reduction 'SAINT v8.34A (Bruker, 2013)'
_computing_molecular_graphics 'Olex2 (Dolomanov et al., 2009)'
_computing_publication_material 'Olex2 (Dolomanov et al., 2009)'
_computing_structure_refinement 'XL (Sheldrick, 2008)'
_diffrn_ambient_temperature 299.48
_diffrn_detector 'Bruker APEX2 area detector'
_diffrn_detector_area_resol_mean 7.9
_diffrn_detector_type 'CCD area detector'
_diffrn_measured_fraction_theta_full 0.994
_diffrn_measured_fraction_theta_max 0.987
_diffrn_measurement_device 'three-circle diffractometer'
_diffrn_measurement_device_type 'Bruker APEX-II CCD'
_diffrn_measurement_method '\f and \w scans'
_diffrn_radiation_monochromator 'mirror optics'
_diffrn_radiation_probe x-ray
_diffrn_radiation_type MoK\a
_diffrn_radiation_wavelength 0.71073
_diffrn_reflns_av_R_equivalents 0.0907
_diffrn_reflns_av_unetI/netI 0.0752
_diffrn_reflns_Laue_measured_fraction_full 0.994
_diffrn_reflns_Laue_measured_fraction_max 0.987
_diffrn_reflns_limit_h_max 17
_diffrn_reflns_limit_h_min -17
_diffrn_reflns_limit_k_max 23
_diffrn_reflns_limit_k_min -24
_diffrn_reflns_limit_l_max 14
_diffrn_reflns_limit_l_min -14
_diffrn_reflns_number 13003
_diffrn_reflns_point_group_measured_fraction_full 0.979
_diffrn_reflns_point_group_measured_fraction_max 0.972
_diffrn_reflns_theta_full 26.000
_diffrn_reflns_theta_max 26.454
_diffrn_reflns_theta_min 2.530
_diffrn_source 'microfocus sealed X-ray tube'
_diffrn_source_type 'Incoatec I\ms'
_diffrn_standards_number 0
_exptl_absorpt_coefficient_mu 20.714
_exptl_absorpt_correction_T_max 0.7454
_exptl_absorpt_correction_T_min 0.6040
_exptl_absorpt_correction_type multi-scan
_exptl_absorpt_process_details
;
SADABS-2014/5 (Bruker,2014/5) was used for absorption correction.
wR2(int) was 0.0916 before and 0.0729 after correction.
The Ratio of minimum to maximum transmission is 0.8103.
The \l/2 correction factor is 0.00150.
;
_exptl_crystal_colour green
_exptl_crystal_colour_primary green
_exptl_crystal_density_diffrn 3.726
_exptl_crystal_description block
_exptl_crystal_F_000 3104
_exptl_crystal_size_max 0.091
_exptl_crystal_size_mid 0.073
_exptl_crystal_size_min 0.057
_refine_diff_density_max 2.857
_refine_diff_density_min -1.717
_refine_diff_density_rms 0.324
_refine_ls_abs_structure_details
;
 Flack x determined using 509 quotients [(I+)-(I-)]/[(I+)+(I-)]
 (Parsons, Flack and Wagner, Acta Cryst. B69 (2013) 249-259).
;
_refine_ls_abs_structure_Flack 0.507(17)
_refine_ls_extinction_method none
_refine_ls_goodness_of_fit_ref 1.015
_refine_ls_hydrogen_treatment constr
_refine_ls_matrix_type full
_refine_ls_number_parameters 131
_refine_ls_number_reflns 1589
_refine_ls_number_restraints 1
_refine_ls_restrained_S_all 1.015
_refine_ls_R_factor_all 0.0707
_refine_ls_R_factor_gt 0.0477
_refine_ls_shift/su_max 0.001
_refine_ls_shift/su_mean 0.000
_refine_ls_structure_factor_coef Fsqd
_refine_ls_weighting_details 'w=1/[\s^2^(Fo^2^)+(0.0638P)^2^] where P=(Fo^2^+2Fc^2^)/3'
_refine_ls_weighting_scheme calc
_refine_ls_wR_factor_gt 0.0995
_refine_ls_wR_factor_ref 0.1078
_reflns_Friedel_coverage 0.872
_reflns_Friedel_fraction_full 0.963
_reflns_Friedel_fraction_max 0.956
_reflns_number_gt 1274
_reflns_number_total 1589
_reflns_threshold_expression 'I > 2\s(I)'
_cod_data_source_file ic6b02962_si_003.cif
_cod_data_source_block nm653_a
_cod_original_cell_volume 3138.4(14)
_cod_database_code 4345555
_shelx_space_group_comment
;
The symmetry employed for this shelxl refinement is uniquely defined
by the following loop, which should always be used as a source of
symmetry information in preference to the above space-group names.
They are only intended as comments.
;
_shelx_estimated_absorpt_t_max 0.385
_shelx_estimated_absorpt_t_min 0.254
_olex2_refinement_description
;
1. Fixed Uiso
 At 1.5 times of:
  All O(H,H) groups
2.a Rotating group:
 O1W(H1WA,H1WB)
;
_shelx_shelxl_version_number 2014/7
_olex2_submission_special_instructions 'No special instructions were received'

loop_
_space_group_symop_operation_xyz
'x, y, z'
'-x, -y, z'
'x+1/4, -y+1/4, z+1/4'
'-x+1/4, y+1/4, z+1/4'
'x, y+1/2, z+1/2'
'-x, -y+1/2, z+1/2'
'x+1/4, -y+3/4, z+3/4'
'-x+1/4, y+3/4, z+3/4'
'x+1/2, y, z+1/2'
'-x+1/2, -y, z+1/2'
'x+3/4, -y+1/4, z+3/4'
'-x+3/4, y+1/4, z+3/4'
'x+1/2, y+1/2, z'
'-x+1/2, -y+1/2, z'
'x+3/4, -y+3/4, z+1/4'
'-x+3/4, y+3/4, z+1/4'

loop_
_atom_site_label
_atom_site_type_symbol
_atom_site_fract_x
_atom_site_fract_y
_atom_site_fract_z
_atom_site_U_iso_or_equiv
_atom_site_adp_type
_atom_site_occupancy
_atom_site_site_symmetry_order
_atom_site_calc_flag
_atom_site_refinement_flags_posn
_atom_site_refinement_flags_adp
_atom_site_refinement_flags_occupancy
U1 U 0.61819(5) 0.27278(6) 0.5056(3) 0.0228(3) Uani 1 1 d . . .
O1OH O 0.7218(9) 0.1852(10) 0.5047(19) 0.026(4) Uani 1 1 d . . .
O62 O 0.3976(13) 0.3570(13) 0.3132(17) 0.033(6) Uani 1 1 d . . .
C6 C 0.4104(18) 0.3080(18) 0.374(2) 0.022(7) Uani 1 1 d . . .
O1W O 0.5287(14) 0.1737(12) 0.590(2) 0.036(5) Uani 1 1 d . . .
H1WA H 0.4893 0.1586 0.5396 0.053 Uiso 1 1 d GR . .
H1WB H 0.4980 0.1863 0.6512 0.053 Uiso 1 1 d GR . .
O61 O 0.4884(12) 0.2743(13) 0.3821(16) 0.033(6) Uani 1 1 d . . .
O81 O 0.6737(14) 0.2711(11) 0.3084(17) 0.024(6) Uani 1 1 d . . .
O51 O 0.6743(13) 0.2686(11) 0.7036(16) 0.023(6) Uani 1 1 d . . .
C3 C 0.327(2) 0.2801(16) 0.567(2) 0.019(7) Uani 1 1 d . . .
C2 C 0.3258(19) 0.2776(15) 0.443(2) 0.015(6) Uiso 1 1 d . . .
C5 C 0.2500 0.2500 0.252(5) 0.023(8) Uani 1 2 d S T P
C8 C 0.7500 0.2500 0.258(5) 0.022(8) Uani 1 2 d S T P
O71 O 0.6096(11) 0.3882(11) 0.4629(14) 0.024(5) Uani 1 1 d . . .
C1 C 0.2500 0.2500 0.387(3) 0.018(9) Uiso 1 2 d S T P
C4 C 0.2500 0.2500 0.630(4) 0.030(12) Uani 1 2 d S T P
O72 O 0.7347(11) 0.4294(12) 0.3652(16) 0.027(5) Uani 1 1 d . . .
C7 C 0.648(2) 0.428(2) 0.384(3) 0.028(8) Uani 1 1 d . . .

loop_
_atom_site_aniso_label
_atom_site_aniso_U_11
_atom_site_aniso_U_22
_atom_site_aniso_U_33
_atom_site_aniso_U_23
_atom_site_aniso_U_13
_atom_site_aniso_U_12
U1 0.0181(4) 0.0360(6) 0.0143(4) 0.0008(4) 0.0001(4) 0.0026(5)
O1OH 0.020(7) 0.040(13) 0.018(8) -0.005(10) 0.001(9) -0.001(8)
O62 0.027(10) 0.051(18) 0.020(10) 0.005(11) 0.007(8) -0.003(10)
C6 0.017(12) 0.04(2) 0.008(12) -0.003(13) 0.000(10) -0.007(13)
O1W 0.035(10) 0.027(15) 0.045(12) -0.002(11) -0.014(9) 0.001(10)
O61 0.010(8) 0.07(2) 0.018(9) -0.006(11) -0.001(7) -0.014(11)
O81 0.019(10) 0.035(18) 0.017(10) -0.001(8) -0.004(8) -0.002(9)
O51 0.018(10) 0.045(19) 0.006(9) 0.006(8) -0.004(8) 0.006(9)
C3 0.023(12) 0.026(19) 0.008(12) -0.012(11) -0.004(9) 0.003(12)
C5 0.020(16) 0.04(3) 0.007(15) 0.000 0.000 0.000(17)
C8 0.015(15) 0.03(2) 0.017(16) 0.000 0.000 -0.005(16)
O71 0.012(7) 0.044(15) 0.017(9) 0.010(8) 0.003(6) 0.011(9)
C4 0.04(2) 0.04(3) 0.012(18) 0.000 0.000 0.00(2)
O72 0.007(8) 0.048(17) 0.027(10) -0.001(10) 0.004(7) 0.004(9)
C7 0.023(13) 0.04(2) 0.018(14) -0.018(14) 0.000(11) 0.003(14)

loop_
_atom_type_symbol
_atom_type_description
_atom_type_scat_dispersion_real
_atom_type_scat_dispersion_imag
_atom_type_scat_source
C C 0.0033 0.0016 'International Tables Vol C Tables 4.2.6.8 and 6.1.1.4'
H H 0.0000 0.0000 'International Tables Vol C Tables 4.2.6.8 and 6.1.1.4'
O O 0.0106 0.0060 'International Tables Vol C Tables 4.2.6.8 and 6.1.1.4'
U U -9.6767 9.6646 'International Tables Vol C Tables 4.2.6.8 and 6.1.1.4'

loop_
_geom_angle_atom_site_label_1
_geom_angle_atom_site_label_2
_geom_angle_atom_site_label_3
_geom_angle
_geom_angle_site_symmetry_1
_geom_angle_site_symmetry_3
O1OH U1 U1 34.4(4) 14_655 14_655
O1OH U1 U1 36.5(4) . 14_655
O1OH U1 O1OH 70.8(8) . 14_655
O1OH U1 O1W 73.6(7) . .
O1OH U1 O1W 137.6(6) 14_655 .
O1OH U1 O61 120.7(8) . .
O1OH U1 O81 77.1(7) . .
O1OH U1 O51 76.6(7) . .
O1OH U1 O51 73.1(7) 14_655 .
O1OH U1 O71 141.6(6) . .
O1OH U1 O72 142.2(7) . 15_455
O1OH U1 O72 125.5(7) 14_655 15_455
O1W U1 U1 107.1(5) . 14_655
O61 U1 U1 140.3(5) . 14_655
O61 U1 O1OH 137.0(7) . 14_655
O61 U1 O1W 81.7(7) . .
O61 U1 O81 71.1(6) . .
O61 U1 O51 147.0(6) . .
O61 U1 O71 79.6(8) . .
O61 U1 O72 73.0(6) . 15_455
O81 U1 U1 71.4(5) . 14_655
O81 U1 O1OH 72.4(7) . 14_655
O81 U1 O1W 120.8(8) . .
O81 U1 O51 141.9(4) . .
O81 U1 O72 137.7(7) . 15_455
O51 U1 U1 71.0(5) . 14_655
O51 U1 O1W 76.8(7) . .
O51 U1 O72 77.1(6) . 15_455
O71 U1 U1 106.4(4) . 14_655
O71 U1 O1OH 72.8(6) . 14_655
O71 U1 O1W 144.7(6) . .
O71 U1 O81 80.4(7) . .
O71 U1 O51 104.3(7) . .
O71 U1 O72 71.8(6) . 15_455
O72 U1 U1 146.6(4) 15_455 14_655
O72 U1 O1W 74.3(7) 15_455 .
U1 O1OH U1 109.1(8) . 14_655
O62 C6 O61 126(3) . .
O62 C6 C2 120(3) . .
O61 C6 C2 114(3) . .
U1 O1W H1WA 109.4 . .
U1 O1W H1WB 109.4 . .
H1WA O1W H1WB 109.4 . .
C6 O61 U1 136.3(19) . .
C8 O81 U1 134(3) . .
C5 O51 U1 135(3) 9 .
C2 C3 C4 119(3) . .
C2 C3 C7 122(3) . 15_455
C4 C3 C7 118(2) . 15_455
C3 C2 C6 119(3) . .
C1 C2 C6 120(3) . .
C1 C2 C3 120(3) . .
O51 C5 O51 128(5) 9_454 6_654
O51 C5 C1 116(2) 6_654 .
O51 C5 C1 116(2) 9_454 .
O81 C8 O81 127(5) . 14_655
O81 C8 C4 117(2) 14_655 9_554
O81 C8 C4 117(2) . 9_554
C7 O71 U1 135.0(18) . .
C2 C1 C2 123(4) . 14
C2 C1 C5 118.6(19) . .
C2 C1 C5 118.6(19) 14 .
C3 C4 C3 119(4) . 14
C3 C4 C8 120.4(18) . 9_455
C3 C4 C8 120.4(18) 14 9_455
C7 O72 U1 149(2) . 7_554
O71 C7 C3 114(2) . 7_554
O72 C7 C3 123(3) . 7_554
O72 C7 O71 123(3) . .

loop_
_geom_bond_atom_site_label_1
_geom_bond_atom_site_label_2
_geom_bond_distance
_geom_bond_site_symmetry_2
U1 U1 3.7746(17) 14_655
U1 O1OH 2.255(17) .
U1 O1OH 2.376(14) 14_655
U1 O1W 2.52(2) .
U1 O61 2.288(18) .
U1 O81 2.38(2) .
U1 O51 2.388(19) .
U1 O71 2.34(2) .
U1 O72 2.430(18) 15_455
O1OH U1 2.376(14) 14_655
O62 C6 1.20(4) .
C6 O61 1.28(4) .
C6 C2 1.54(4) .
O1W H1WA 0.8520 .
O1W H1WB 0.8515 .
O81 C8 1.28(3) .
O51 C5 1.24(3) 9
C3 C2 1.41(3) .
C3 C4 1.42(4) .
C3 C7 1.51(4) 15_455
C2 C1 1.35(3) .
C5 O51 1.24(3) 9_454
C5 O51 1.24(3) 6_654
C5 C1 1.54(7) .
C8 O81 1.28(3) 14_655
C8 C4 1.46(7) 9_554
O71 C7 1.31(4) .
C1 C2 1.35(3) 14
C4 C3 1.42(4) 14
C4 C8 1.46(7) 9_455
O72 U1 2.430(18) 7_554
O72 C7 1.22(3) .
C7 C3 1.51(4) 7_554

loop_
_geom_torsion_atom_site_label_1
_geom_torsion_atom_site_label_2
_geom_torsion_atom_site_label_3
_geom_torsion_atom_site_label_4
_geom_torsion
_geom_torsion_site_symmetry_1
_geom_torsion_site_symmetry_4
U1 O81 C8 O81 -8.5(13) . 14_655
U1 O81 C8 C4 171.5(13) . 9_554
U1 O71 C7 C3 127(2) . 7_554
U1 O71 C7 O72 -51(4) . .
U1 O72 C7 C3 2(6) 7_554 7_554
U1 O72 C7 O71 -180(2) 7_554 .
O62 C6 O61 U1 96(3) . .
O62 C6 C2 C3 -114(3) . .
O62 C6 C2 C1 65(4) . .
C6 C2 C1 C2 180(3) . 14
C6 C2 C1 C5 0(3) . .
O61 C6 C2 C3 71(4) . .
O61 C6 C2 C1 -111(3) . .
O51 C5 C1 C2 46.7(18) 9_454 14
O51 C5 C1 C2 -133.3(18) 9_454 .
O51 C5 C1 C2 46.7(18) 6_654 .
O51 C5 C1 C2 -133.3(18) 6_654 14
C3 C2 C1 C2 -2(2) . 14
C3 C2 C1 C5 178(2) . .
C2 C6 O61 U1 -89(3) . .
C2 C3 C4 C3 -2(2) . 14
C2 C3 C4 C8 178(2) . 9_455
C4 C3 C2 C6 -178(2) . .
C4 C3 C2 C1 3(4) . .
C7 C3 C2 C6 11(5) 15_455 .
C7 C3 C2 C1 -167(2) 15_455 .
C7 C3 C4 C3 169(3) 15_455 14
C7 C3 C4 C8 -11(3) 15_455 9_455
